data_2007240
loop_
_publ_author_name
'F. Ekkehardt Hahn'
'Lutz Imhof'
'Thomas L\"ugger'

_publ_section_title
;
 2,2'-Bibenzoxazole
;
_journal_issue 5
_journal_name_full 'Acta Crystallographica Section C'
_journal_page_first 668
_journal_page_last 669
_journal_paper_doi 10.1107/S0108270197018143
_journal_volume 54
_journal_year 1998
_chemical_formula_sum 'C14 H8 N2 O2'
_chemical_formula_weight 236.23
_chemical_name_systematic
;
2,2'-bibenzoxazole
;
_space_group_IT_number 14
_symmetry_cell_setting monoclinic
_symmetry_space_group_name_Hall '-P 2yn'
_symmetry_space_group_name_H-M 'P 1 21/n 1'
_audit_creation_method SHELXL-97
_cell_angle_alpha 90.00
_cell_angle_beta 94.19(4)
_cell_angle_gamma 90.00
_cell_formula_units_Z 2
_cell_length_a 4.644(3)
_cell_length_b 16.559(5)
_cell_length_c 7.007(3)
_cell_measurement_reflns_used 25
_cell_measurement_temperature 293(2)
_cell_measurement_theta_max 11.5
_cell_measurement_theta_min 5
_cell_volume 537.4(4)
_computing_cell_refinement CAD-4
_computing_data_collection 'CAD-4 (Enraf Nonius, 1990)'
_computing_data_reduction 'MolEN (Enraf Nonius, 1992)'
_computing_molecular_graphics 'ZORTEP (Zsolnai & Pritzkow, 1995)'
_computing_publication_material SHELXL97
_computing_structure_refinement 'SHELXL97 (Sheldrick, 1997)'
_computing_structure_solution 'SHELXS86 (Sheldrick, 1985)'
_diffrn_ambient_temperature 293(2)
_diffrn_measured_fraction_theta_full 0.984
_diffrn_measured_fraction_theta_max 0.984
_diffrn_measurement_device_type 'Enraf-Nonius CAD-4'
_diffrn_measurement_method \w/2\q
_diffrn_radiation_monochromator graphite
_diffrn_radiation_source 'fine-focus sealed tube'
_diffrn_radiation_type MoK\a
_diffrn_radiation_wavelength 0.71073
_diffrn_reflns_av_R_equivalents 0.0267
_diffrn_reflns_av_sigmaI/netI 0.0200
_diffrn_reflns_limit_h_max 5
_diffrn_reflns_limit_h_min 0
_diffrn_reflns_limit_k_max 19
_diffrn_reflns_limit_k_min 0
_diffrn_reflns_limit_l_max 8
_diffrn_reflns_limit_l_min -8
_diffrn_reflns_number 1064
_diffrn_reflns_theta_full 24.94
_diffrn_reflns_theta_max 25
_diffrn_reflns_theta_min 2.46
_diffrn_standards_decay_% 1.8
_diffrn_standards_interval_count 200
_diffrn_standards_interval_time 120
_diffrn_standards_number 3
_exptl_absorpt_coefficient_mu 0.101
_exptl_absorpt_correction_type none
_exptl_crystal_colour colourless
_exptl_crystal_density_diffrn 1.456
_exptl_crystal_density_meas 1.460
_exptl_crystal_density_method 'flotation in CHCl~3~/CH~2~Cl~2~'
_exptl_crystal_description prism
_exptl_crystal_F_000 244
_exptl_crystal_size_max 0.61
_exptl_crystal_size_mid 0.28
_exptl_crystal_size_min 0.28
_refine_diff_density_max 0.270
_refine_diff_density_min -0.186
_refine_ls_extinction_coef 0.14(2)
_refine_ls_extinction_method SHELXL97_(Sheldrick,_1997)
_refine_ls_goodness_of_fit_ref 1.084
_refine_ls_hydrogen_treatment refall
_refine_ls_matrix_type full
_refine_ls_number_parameters 99
_refine_ls_number_reflns 944
_refine_ls_number_restraints 0
_refine_ls_restrained_S_all 1.084
_refine_ls_R_factor_all 0.0533
_refine_ls_R_factor_gt 0.0444
_refine_ls_shift/su_max <0.001
_refine_ls_shift/su_mean 0.000
_refine_ls_structure_factor_coef Fsqd
_refine_ls_weighting_details 'w = 1/[\s^2^(Fo^2^)+(0.1P)^2^] where P=(Fo^2^+2Fc^2^)/3'
_refine_ls_weighting_scheme calc
_refine_ls_wR_factor_ref 0.1328
_reflns_number_gt 791
_reflns_number_total 944
_reflns_threshold_expression I>2sigma(I)
_cod_data_source_file ka1251.cif
_cod_data_source_block diox
_cod_depositor_comments
;
The following automatic conversions were performed:

'_refine_ls_weighting_scheme' value 'calc w =
1/[\s^2^(Fo^2^)+(0.1P)^2^] where P=(Fo^2^+2Fc^2^)/3' was changed to
'calc'. New tag '_refine_ls_weighting_details' was created. The value
of the new tag was set to 'w = 1/[\s^2^(Fo^2^)+(0.1P)^2^] where
P=(Fo^2^+2Fc^2^)/3'.

Automatic conversion script
Id: cif_fix_values 3143 2015-03-26 13:38:13Z robertas 
;
_cod_original_sg_symbol_H-M 'P 21/n'
_cod_database_code 2007240

loop_
_symmetry_equiv_pos_as_xyz
'x, y, z'
'x+1/2, -y+1/2, z+1/2'
'-x, -y, -z'
'-x-1/2, y-1/2, -z-1/2'

loop_
_atom_site_label
_atom_site_fract_x
_atom_site_fract_y
_atom_site_fract_z
_atom_site_U_iso_or_equiv
_atom_site_adp_type
_atom_site_calc_flag
_atom_site_refinement_flags
_atom_site_occupancy
_atom_site_disorder_assembly
_atom_site_disorder_group
_atom_site_type_symbol
O .0970(3) .02045(7) .26172(16) .0465(4) Uani d . 1 . . O
N .2691(3) .07883(8) .53588(19) .0424(5) Uani d . 1 . . N
C1 .0971(4) .02636(10) .4531(2) .0415(5) Uani d . 1 . . C
C2 .2969(4) .07769(10) .2156(2) .0409(5) Uani d . 1 . . C
C3 .3819(4) .09737(12) .0386(3) .0489(5) Uani d . 1 . . C
C4 .5878(4) .15730(12) .0379(3) .0531(6) Uani d . 1 . . C
C5 .6953(4) .19479(12) .2048(3) .0543(6) Uani d . 1 . . C
C6 .6088(4) .17412(12) .3806(3) .0506(5) Uani d . 1 . . C
C7 .4026(3) .11335(10) .3840(2) .0399(5) Uani d . 1 . . C
H31 .302(5) .0713(14) -.077(3) .063(6) Uiso d . 1 . . H
H41 .648(5) .1739(14) -.078(3) .069(6) Uiso d . 1 . . H
H51 .843(5) .2344(13) .197(3) .060(6) Uiso d . 1 . . H
H61 .687(5) .1994(12) .499(3) .058(6) Uiso d . 1 . . H

loop_
_atom_site_aniso_label
_atom_site_aniso_U_11
_atom_site_aniso_U_22
_atom_site_aniso_U_33
_atom_site_aniso_U_12
_atom_site_aniso_U_13
_atom_site_aniso_U_23
O .0434(8) .0507(8) .0454(7) -.0089(5) .0043(5) -.0006(5)
N .0369(8) .0475(9) .0432(8) -.0033(6) .0056(6) -.0020(6)
C1 .0361(9) .0437(9) .0452(9) .0017(7) .0059(7) .0023(7)
C2 .0344(9) .0420(9) .0468(9) .0002(7) .0056(7) .0015(7)
C3 .0477(10) .0556(11) .0437(10) .0030(8) .0040(8) .0017(8)
C4 .0492(10) .0574(12) .0542(11) .0025(9) .0139(8) .0133(9)
C5 .0472(11) .0483(11) .0686(13) -.0072(8) .0131(9) .0049(9)
C6 .0434(10) .0503(10) .0590(12) -.0072(8) .0108(8) -.0084(9)
C7 .0338(9) .0410(9) .0453(9) .0008(7) .0065(6) .0002(7)

loop_
_atom_type_symbol
_atom_type_description
_atom_type_scat_dispersion_real
_atom_type_scat_dispersion_imag
_atom_type_scat_source
C C 0.0033 0.0016 'International Tables Vol C Tables 4.2.6.8 and 6.1.1.4'
H H 0.0000 0.0000 'International Tables Vol C Tables 4.2.6.8 and 6.1.1.4'
N N 0.0061 0.0033 'International Tables Vol C Tables 4.2.6.8 and 6.1.1.4'
O O 0.0106 0.0060 'International Tables Vol C Tables 4.2.6.8 and 6.1.1.4'

loop_
_geom_angle_atom_site_label_1
_geom_angle_atom_site_label_2
_geom_angle_atom_site_label_3
_geom_angle_site_symmetry_3
_geom_angle
_geom_angle_publ_flag
C1 O C2 . 103.40(13) yes
C1 N C7 . 103.21(14) yes
C3 C2 C7 . 124.47(17) yes
C3 C2 O . 128.21(16) yes
C7 C2 O . 107.32(15) yes
C2 C3 C4 . 114.88(17) yes
C2 C7 C6 . 119.92(16) yes
C2 C7 N . 109.14(15) yes
C6 C7 N . 130.94(16) yes
C6 C5 C4 . 122.51(19) yes
C5 C6 C7 . 116.38(18) yes
N C1 O . 116.92(15) yes
N C1 C1 3_556 126.1(2) yes
O C1 C1 3_556 117.01(19) yes
C3 C4 C5 . 121.83(17) yes

loop_
_geom_bond_atom_site_label_1
_geom_bond_atom_site_label_2
_geom_bond_site_symmetry_2
_geom_bond_distance
_geom_bond_publ_flag
O C1 . 1.345(2) yes
O C2 . 1.381(2) yes
N C1 . 1.289(2) yes
N C7 . 1.393(2) yes
C2 C3 . 1.368(2) yes
C2 C7 . 1.377(2) yes
C3 C4 . 1.379(3) yes
C7 C6 . 1.390(3) yes
C5 C6 . 1.367(3) yes
C5 C4 . 1.384(3) yes
C1 C1 3_556 1.447(3) yes
